data_4003156
loop_
_publ_author_name
'Srivastava, Anant Kumar'
'Divya, Pillutla'
'Praveenkumar, B.'
'Boomishankar, Ramamoorthy'

_publ_section_title
;
 Potentially Ferroelectric {CuIIL2}n Based Two-Dimensional Framework
 Exhibiting High Polarization and Guest-Assisted Dielectric Anomaly
;
_journal_issue 15
_journal_name_full 'Chemistry of Materials'
_journal_page_first 5222
_journal_paper_doi 10.1021/acs.chemmater.5b01267
_journal_volume 27
_journal_year 2015
_chemical_formula_sum 'C16 H15 N4 O P'
_chemical_formula_weight 310.29
_space_group_crystal_system triclinic
_space_group_IT_number 2
_space_group_name_Hall '-P 1'
_space_group_name_H-M_alt 'P -1'
_atom_sites_solution_hydrogens geom
_audit_creation_method SHELXL-2014
_cell_angle_alpha 80.921(7)
_cell_angle_beta 80.814(7)
_cell_angle_gamma 89.836(8)
_cell_formula_units_Z 2
_cell_length_a 8.433(3)
_cell_length_b 9.174(4)
_cell_length_c 10.074(4)
_cell_measurement_reflns_used 6115
_cell_measurement_temperature 100(2)
_cell_measurement_theta_max 28.58
_cell_measurement_theta_min 2.45
_cell_volume 759.5(5)
_computing_cell_refinement 'Bruker SAINT'
_computing_data_collection 'Bruker APEX2'
_computing_data_reduction 'Bruker SAINT'
_computing_molecular_graphics 'Bruker SHELXTL'
_computing_publication_material 'Bruker SHELXTL'
_computing_structure_refinement 'SHELXL-2014 (Sheldrick, 2014)'
_computing_structure_solution 'SHELXS-97 (Sheldrick, 2008)'
_diffrn_ambient_temperature 100(2)
_diffrn_measured_fraction_theta_full 1.000
_diffrn_measured_fraction_theta_max 0.990
_diffrn_measurement_device_type 'Bruker APEX-II CCD'
_diffrn_measurement_method 'Omega and phi scans'
_diffrn_radiation_type MoK\a
_diffrn_radiation_wavelength 0.71073
_diffrn_reflns_av_R_equivalents 0.0284
_diffrn_reflns_av_unetI/netI 0.0336
_diffrn_reflns_Laue_measured_fraction_full 1.000
_diffrn_reflns_Laue_measured_fraction_max 0.990
_diffrn_reflns_limit_h_max 11
_diffrn_reflns_limit_h_min -8
_diffrn_reflns_limit_k_max 12
_diffrn_reflns_limit_k_min -11
_diffrn_reflns_limit_l_max 13
_diffrn_reflns_limit_l_min -13
_diffrn_reflns_number 10566
_diffrn_reflns_point_group_measured_fraction_full 1.000
_diffrn_reflns_point_group_measured_fraction_max 0.990
_diffrn_reflns_theta_full 25.242
_diffrn_reflns_theta_max 28.611
_diffrn_reflns_theta_min 2.074
_diffrn_source 'fine-focus sealed tube'
_exptl_absorpt_coefficient_mu 0.188
_exptl_absorpt_correction_T_max 0.7457
_exptl_absorpt_correction_T_min 0.5953
_exptl_absorpt_correction_type multi-scan
_exptl_absorpt_process_details SADABS
_exptl_crystal_colour colourless
_exptl_crystal_density_diffrn 1.357
_exptl_crystal_density_method 'not measured'
_exptl_crystal_description block
_exptl_crystal_F_000 324
_exptl_crystal_size_max 0.24
_exptl_crystal_size_mid 0.18
_exptl_crystal_size_min 0.17
_refine_diff_density_max 0.357
_refine_diff_density_min -0.492
_refine_diff_density_rms 0.070
_refine_ls_extinction_method none
_refine_ls_goodness_of_fit_ref 1.058
_refine_ls_hydrogen_treatment constr
_refine_ls_matrix_type full
_refine_ls_number_parameters 199
_refine_ls_number_reflns 3862
_refine_ls_number_restraints 0
_refine_ls_restrained_S_all 1.058
_refine_ls_R_factor_all 0.0426
_refine_ls_R_factor_gt 0.0383
_refine_ls_shift/su_max 0.000
_refine_ls_shift/su_mean 0.000
_refine_ls_structure_factor_coef Fsqd
_refine_ls_weighting_details 'w=1/[\s^2^(Fo^2^)+(0.0577P)^2^+0.2231P] where P=(Fo^2^+2Fc^2^)/3'
_refine_ls_weighting_scheme calc
_refine_ls_wR_factor_gt 0.1037
_refine_ls_wR_factor_ref 0.1072
_reflns_Friedel_coverage 0.000
_reflns_number_gt 3429
_reflns_number_total 3862
_reflns_threshold_expression 'I > 2\s(I)'
_cod_data_source_file Compound_L2.cif
_cod_data_source_block Compound_L2
_cod_original_cell_volume 759.6(5)
_cod_database_code 4003156
_shelx_space_group_comment
;
The symmetry employed for this shelxl refinement is uniquely defined
by the following loop, which should always be used as a source of
symmetry information in preference to the above space-group names.
They are only intended as comments.
;
_shelxl_version_number 2014-3

loop_
_space_group_symop_operation_xyz
'x, y, z'
'-x, -y, -z'

loop_
_atom_site_label
_atom_site_type_symbol
_atom_site_fract_x
_atom_site_fract_y
_atom_site_fract_z
_atom_site_U_iso_or_equiv
_atom_site_adp_type
_atom_site_occupancy
_atom_site_site_symmetry_order
_atom_site_calc_flag
_atom_site_refinement_flags_posn
_atom_site_refinement_flags_adp
P1 P 0.84632(3) 0.43399(3) 0.20887(3) 0.01630(10) Uani 1 1 d . .
O1 O 0.93871(11) 0.33718(10) 0.12109(9) 0.0228(2) Uani 1 1 d . .
N1 N 0.88471(12) 0.60873(12) 0.13872(11) 0.0196(2) Uani 1 1 d . .
H1 H 0.9701 0.6256 0.0752 0.023 Uiso 1 1 calc R U
C11 C 0.79748(14) 0.73243(14) 0.16863(13) 0.0187(2) Uani 1 1 d . .
N12 N 0.69388(14) 0.71628(13) 0.28437(12) 0.0255(3) Uani 1 1 d . .
C13 C 0.60687(18) 0.83462(17) 0.30995(16) 0.0322(3) Uani 1 1 d . .
H13 H 0.5303 0.8244 0.3912 0.039 Uiso 1 1 calc R U
C14 C 0.62112(19) 0.96929(17) 0.22663(18) 0.0343(3) Uani 1 1 d . .
H14 H 0.5560 1.0493 0.2492 0.041 Uiso 1 1 calc R U
C15 C 0.73385(19) 0.98489(17) 0.10827(17) 0.0328(3) Uani 1 1 d . .
H15 H 0.7489 1.0770 0.0491 0.039 Uiso 1 1 calc R U
C16 C 0.82342(16) 0.86564(15) 0.07764(14) 0.0256(3) Uani 1 1 d . .
H16 H 0.9007 0.8733 -0.0029 0.031 Uiso 1 1 calc R U
N2 N 0.89587(12) 0.42350(12) 0.36222(11) 0.0199(2) Uani 1 1 d . .
H2 H 0.9389 0.5033 0.3814 0.024 Uiso 1 1 calc R U
C21 C 0.87584(13) 0.29975(14) 0.46430(13) 0.0197(3) Uani 1 1 d . .
N22 N 0.90419(14) 0.32298(14) 0.58583(12) 0.0264(3) Uani 1 1 d . .
C23 C 0.87739(18) 0.20886(19) 0.68869(16) 0.0341(4) Uani 1 1 d . .
H23 H 0.8956 0.2246 0.7761 0.041 Uiso 1 1 calc R U
C24 C 0.82507(19) 0.07018(19) 0.67554(17) 0.0365(4) Uani 1 1 d . .
H24 H 0.8056 -0.0065 0.7518 0.044 Uiso 1 1 calc R U
C25 C 0.80182(18) 0.04645(17) 0.54776(17) 0.0330(3) Uani 1 1 d . .
H25 H 0.7684 -0.0482 0.5343 0.040 Uiso 1 1 calc R U
C26 C 0.82752(17) 0.16140(16) 0.43990(15) 0.0265(3) Uani 1 1 d . .
H26 H 0.8129 0.1472 0.3512 0.032 Uiso 1 1 calc R U
C1 C 0.63530(14) 0.39255(14) 0.22783(13) 0.0190(2) Uani 1 1 d . .
C2 C 0.57814(17) 0.35664(16) 0.11475(15) 0.0271(3) Uani 1 1 d . .
H2A H 0.6504 0.3523 0.0329 0.032 Uiso 1 1 calc R U
C3 C 0.4151(2) 0.32712(18) 0.12151(19) 0.0378(4) Uani 1 1 d . .
H3 H 0.3761 0.3028 0.0441 0.045 Uiso 1 1 calc R U
C4 C 0.30973(17) 0.33304(18) 0.2403(2) 0.0389(4) Uani 1 1 d . .
H4 H 0.1985 0.3129 0.2444 0.047 Uiso 1 1 calc R U
C5 C 0.36531(16) 0.36808(18) 0.35327(19) 0.0356(4) Uani 1 1 d . .
H5 H 0.2925 0.3717 0.4349 0.043 Uiso 1 1 calc R U
C6 C 0.52814(15) 0.39809(16) 0.34736(15) 0.0259(3) Uani 1 1 d . .
H6 H 0.5664 0.4224 0.4251 0.031 Uiso 1 1 calc R U

loop_
_atom_site_aniso_label
_atom_site_aniso_U_11
_atom_site_aniso_U_22
_atom_site_aniso_U_33
_atom_site_aniso_U_23
_atom_site_aniso_U_13
_atom_site_aniso_U_12
P1 0.01744(15) 0.01655(18) 0.01428(16) -0.00196(12) -0.00116(10) 0.00101(11)
O1 0.0264(4) 0.0203(5) 0.0196(5) -0.0036(4) 0.0028(3) 0.0039(3)
N1 0.0225(5) 0.0174(5) 0.0172(5) -0.0015(4) 0.0006(4) 0.0003(4)
C11 0.0211(5) 0.0176(6) 0.0185(6) -0.0043(5) -0.0053(4) -0.0004(4)
N12 0.0307(5) 0.0218(6) 0.0222(6) -0.0028(5) 0.0007(4) 0.0025(4)
C13 0.0354(7) 0.0275(8) 0.0315(8) -0.0078(6) 0.0042(6) 0.0051(6)
C14 0.0376(7) 0.0230(7) 0.0420(9) -0.0091(6) -0.0025(6) 0.0076(6)
C15 0.0423(8) 0.0183(7) 0.0356(8) 0.0008(6) -0.0046(6) 0.0023(6)
C16 0.0312(6) 0.0198(7) 0.0239(7) -0.0010(5) -0.0014(5) -0.0007(5)
N2 0.0239(5) 0.0178(5) 0.0185(5) -0.0008(4) -0.0062(4) -0.0018(4)
C21 0.0169(5) 0.0218(6) 0.0199(6) 0.0000(5) -0.0046(4) 0.0008(4)
N22 0.0287(5) 0.0290(6) 0.0211(6) 0.0022(5) -0.0088(4) -0.0079(5)
C23 0.0387(7) 0.0395(9) 0.0231(7) 0.0069(6) -0.0134(6) -0.0128(6)
C24 0.0416(8) 0.0323(8) 0.0326(8) 0.0127(6) -0.0143(6) -0.0100(6)
C25 0.0394(8) 0.0219(7) 0.0372(8) 0.0023(6) -0.0113(6) -0.0042(6)
C26 0.0330(6) 0.0211(7) 0.0266(7) -0.0025(5) -0.0090(5) 0.0006(5)
C1 0.0203(5) 0.0151(6) 0.0214(6) -0.0015(5) -0.0042(4) 0.0013(4)
C2 0.0339(7) 0.0221(7) 0.0269(7) -0.0017(5) -0.0124(5) 0.0003(5)
C3 0.0416(8) 0.0297(8) 0.0478(10) -0.0007(7) -0.0293(7) -0.0025(6)
C4 0.0221(6) 0.0302(8) 0.0633(12) 0.0046(8) -0.0155(7) -0.0007(6)
C5 0.0215(6) 0.0320(8) 0.0490(10) -0.0018(7) 0.0020(6) 0.0020(5)
C6 0.0225(6) 0.0272(7) 0.0271(7) -0.0052(6) -0.0008(5) 0.0011(5)

loop_
_atom_type_symbol
_atom_type_description
_atom_type_scat_dispersion_real
_atom_type_scat_dispersion_imag
_atom_type_scat_source
C C 0.0033 0.0016 'International Tables Vol C Tables 4.2.6.8 and 6.1.1.4'
H H 0.0000 0.0000 'International Tables Vol C Tables 4.2.6.8 and 6.1.1.4'
N N 0.0061 0.0033 'International Tables Vol C Tables 4.2.6.8 and 6.1.1.4'
O O 0.0106 0.0060 'International Tables Vol C Tables 4.2.6.8 and 6.1.1.4'
P P 0.1023 0.0942 'International Tables Vol C Tables 4.2.6.8 and 6.1.1.4'

loop_
_geom_angle_atom_site_label_1
_geom_angle_atom_site_label_2
_geom_angle_atom_site_label_3
_geom_angle
O1 P1 N2 114.75(6)
O1 P1 N1 109.04(6)
N2 P1 N1 104.27(6)
O1 P1 C1 110.05(6)
N2 P1 C1 108.36(6)
N1 P1 C1 110.21(6)
C11 N1 P1 127.64(9)
N12 C11 N1 117.11(12)
N12 C11 C16 123.54(12)
N1 C11 C16 119.34(11)
C11 N12 C13 116.59(12)
N12 C13 C14 124.44(13)
C13 C14 C15 117.92(14)
C16 C15 C14 119.31(14)
C15 C16 C11 118.15(13)
C21 N2 P1 126.12(9)
N22 C21 N2 115.34(12)
N22 C21 C26 122.75(12)
N2 C21 C26 121.91(12)
C21 N22 C23 117.19(13)
N22 C23 C24 124.18(15)
C23 C24 C25 117.88(14)
C26 C25 C24 119.46(14)
C25 C26 C21 118.45(14)
C2 C1 C6 119.44(12)
C2 C1 P1 117.06(10)
C6 C1 P1 123.48(10)
C1 C2 C3 119.97(14)
C4 C3 C2 120.19(15)
C5 C4 C3 120.30(14)
C4 C5 C6 119.91(15)
C5 C6 C1 120.19(14)

loop_
_geom_bond_atom_site_label_1
_geom_bond_atom_site_label_2
_geom_bond_distance
P1 O1 1.4839(10)
P1 N2 1.6522(13)
P1 N1 1.6572(12)
P1 C1 1.7946(14)
N1 C11 1.3972(17)
C11 N12 1.3289(16)
C11 C16 1.4020(19)
N12 C13 1.3442(19)
C13 C14 1.374(2)
C14 C15 1.390(2)
C15 C16 1.375(2)
N2 C21 1.3972(17)
C21 N22 1.3333(18)
C21 C26 1.4038(19)
N22 C23 1.3437(19)
C23 C24 1.381(2)
C24 C25 1.383(2)
C25 C26 1.380(2)
C1 C2 1.3904(19)
C1 C6 1.3932(18)
C2 C3 1.391(2)
C3 C4 1.381(3)
C4 C5 1.380(3)
C5 C6 1.3914(19)

loop_
_geom_hbond_atom_site_label_D
_geom_hbond_atom_site_label_H
_geom_hbond_atom_site_label_A
_geom_hbond_distance_DH
_geom_hbond_distance_HA
_geom_hbond_distance_DA
_geom_hbond_angle_DHA
_geom_hbond_site_symmetry_A
N1 H1 O1 0.88 1.98 2.7686(16) 148.5 2_765
N2 H2 N22 0.88 2.17 3.0356(18) 167.1 2_766
